data_2211830
loop_
_publ_author_name
'Fang, Wei'
'Lin, Li-Rong'
'Huang, Rong-Bin'
'Zheng, Lan-Sun'

_publ_section_title
;
 1-[4-(Dimethylamino)benzylidene]-4-(4-nitrophenyl)thiosemicarbazide
;
_journal_coeditor_code HB2223
_journal_issue 1
_journal_name_full 'Acta Crystallographica Section E'
_journal_page_first o112
_journal_page_last o113
_journal_paper_doi 10.1107/S160053680605166X
_journal_volume 63
_journal_year 2007
_chemical_formula_iupac 'C16 H17 N5 O2 S'
_chemical_formula_moiety 'C16 H17 N5 O2 S'
_chemical_formula_sum 'C16 H17 N5 O2 S'
_chemical_formula_weight 343.41
_chemical_name_systematic
;
1-(4-(Dimethylamino)benzylidene)-4-(4-nitrophenyl)thiosemicarbazide
;
_space_group_IT_number 2
_symmetry_cell_setting triclinic
_symmetry_space_group_name_Hall '-P 1'
_symmetry_space_group_name_H-M 'P -1'
_atom_sites_solution_hydrogens geom
_atom_sites_solution_primary direct
_atom_sites_solution_secondary difmap
_audit_creation_method SHELXL-97
_cell_angle_alpha 80.920(4)
_cell_angle_beta 80.634(4)
_cell_angle_gamma 89.247(4)
_cell_formula_units_Z 2
_cell_length_a 7.213(2)
_cell_length_b 7.487(2)
_cell_length_c 15.452(4)
_cell_measurement_temperature 123(2)
_cell_measurement_theta_max 28.17
_cell_measurement_theta_min 2.71
_cell_volume 813.0(4)
_computing_cell_refinement 'SAINT (Bruker, 2001)'
_computing_data_collection 'SMART (Bruker, 2001)'
_computing_data_reduction SAINT
_computing_molecular_graphics 'ORTEP-3 (Farrugia, 1997)'
_computing_publication_material SHELXL97
_computing_structure_refinement 'SHELXL97 (Sheldrick, 1997)'
_computing_structure_solution 'SHELXS97 (Sheldrick, 1997)'
_diffrn_ambient_temperature 123(2)
_diffrn_measured_fraction_theta_full 0.984
_diffrn_measured_fraction_theta_max 0.984
_diffrn_measurement_device_type 'Bruker SMART APEX 2000 CCD'
_diffrn_measurement_method \w
_diffrn_radiation_monochromator graphite
_diffrn_radiation_source 'fine-focus sealed tube'
_diffrn_radiation_type MoK\a
_diffrn_radiation_wavelength 0.71073
_diffrn_reflns_av_R_equivalents 0.0154
_diffrn_reflns_av_sigmaI/netI 0.0237
_diffrn_reflns_limit_h_max 8
_diffrn_reflns_limit_h_min -8
_diffrn_reflns_limit_k_max 8
_diffrn_reflns_limit_k_min -8
_diffrn_reflns_limit_l_max 18
_diffrn_reflns_limit_l_min -18
_diffrn_reflns_number 5827
_diffrn_reflns_theta_full 24.99
_diffrn_reflns_theta_max 24.99
_diffrn_reflns_theta_min 1.35
_exptl_absorpt_coefficient_mu 0.219
_exptl_absorpt_correction_T_max 0.966
_exptl_absorpt_correction_T_min 0.920
_exptl_absorpt_correction_type multi-scan
_exptl_absorpt_process_details '(SADABS; Sheldrick, 1996)'
_exptl_crystal_colour red
_exptl_crystal_density_diffrn 1.403
_exptl_crystal_density_method 'not measured'
_exptl_crystal_description block
_exptl_crystal_F_000 360
_exptl_crystal_size_max 0.39
_exptl_crystal_size_mid 0.26
_exptl_crystal_size_min 0.19
_refine_diff_density_max 0.544
_refine_diff_density_min -0.545
_refine_ls_extinction_method none
_refine_ls_goodness_of_fit_ref 1.050
_refine_ls_hydrogen_treatment constr
_refine_ls_matrix_type full
_refine_ls_number_parameters 217
_refine_ls_number_reflns 2820
_refine_ls_number_restraints 0
_refine_ls_restrained_S_all 1.050
_refine_ls_R_factor_all 0.0531
_refine_ls_R_factor_gt 0.0493
_refine_ls_shift/su_max 0.000
_refine_ls_shift/su_mean 0.000
_refine_ls_structure_factor_coef Fsqd
_refine_ls_weighting_details 'calc w=1/[\s^2^(Fo^2^)+(0.0834P)^2^+0.7024P] where P=(Fo^2^+2Fc^2^)/3'
_refine_ls_weighting_scheme calc
_refine_ls_wR_factor_gt 0.1376
_refine_ls_wR_factor_ref 0.1412
_reflns_number_gt 2567
_reflns_number_total 2820
_reflns_threshold_expression I>2\s(I)
_cod_data_source_file hb2223.cif
_cod_data_source_block I
_cod_depositor_comments
;
The following automatic conversions were performed:
'_symmetry_cell_setting' value 'Triclinic' changed to 'triclinic'
according to '/home/saulius/struct/CIF-dictionaries/cif_core.dic'
dictionary named 'cif_core.dic' version 2.4.1 from 2010-06-29.

Automatic conversion script
Id: cif_fix_enum 1527 2010-12-29 10:47:43Z saulius 

The following automatic conversions were performed:

'_symmetry_cell_setting' value 'Triclinic' changed to 'triclinic'
according to /home/saulius/struct/CIF-dictionaries/cif_core.dic
dictionary named 'cif_core.dic' version 2.4.1 from 2010-06-29.

Automatic conversion script
Id: cif_fix_values 1715 2011-07-08 13:25:40Z adriana 
;
_cod_original_cell_volume 812.9(3)
_cod_database_code 2211830
_cod_database_fobs_code 2211830

loop_
_symmetry_equiv_pos_as_xyz
'x, y, z'
'-x, -y, -z'

loop_
_atom_site_type_symbol
_atom_site_label
_atom_site_fract_x
_atom_site_fract_y
_atom_site_fract_z
_atom_site_U_iso_or_equiv
_atom_site_adp_type
_atom_site_calc_flag
_atom_site_refinement_flags
_atom_site_occupancy
S S1 0.77905(7) 0.56132(8) 0.60339(4) 0.0234(2) Uani d . 1
N N1 0.4862(3) 0.7608(3) -0.03125(14) 0.0353(5) Uani d . 1
N N2 0.7079(3) 0.6433(2) 0.35652(12) 0.0204(4) Uani d . 1
N N3 0.7891(2) 0.5989(2) 0.43109(12) 0.0210(4) Uani d . 1
H H3A 0.8991 0.5459 0.4281 0.025 Uiso calc R 1
N N4 0.5387(2) 0.7306(2) 0.50123(12) 0.0201(4) Uani d . 1
H H4A 0.5127 0.7509 0.4469 0.024 Uiso calc R 1
N N5 -0.0172(3) 1.0188(3) 0.73415(14) 0.0281(5) Uani d . 1
O O1 -0.1576(3) 1.0740(3) 0.70487(13) 0.0415(5) Uani d . 1
O O2 0.0059(3) 1.0219(3) 0.81083(12) 0.0378(5) Uani d . 1
C C1 0.2959(4) 0.8237(4) -0.02975(17) 0.0355(6) Uani d . 1
H H1A 0.2393 0.8336 0.0314 0.053 Uiso calc R 1
H H1B 0.2225 0.7376 -0.0525 0.053 Uiso calc R 1
H H1C 0.2966 0.9424 -0.0671 0.053 Uiso calc R 1
C C2 0.5938(4) 0.7377(4) -0.11652(17) 0.0401(7) Uani d . 1
H H2B 0.7195 0.6944 -0.1084 0.060 Uiso calc R 1
H H2C 0.6045 0.8538 -0.1565 0.060 Uiso calc R 1
H H2D 0.5300 0.6492 -0.1423 0.060 Uiso calc R 1
C C3 0.5608(3) 0.7204(3) 0.04448(15) 0.0251(5) Uani d . 1
C C4 0.7426(3) 0.6498(3) 0.04504(16) 0.0273(5) Uani d . 1
H H4B 0.8171 0.6306 -0.0093 0.033 Uiso calc R 1
C C5 0.8138(3) 0.6084(3) 0.12271(16) 0.0278(5) Uani d . 1
H H5A 0.9364 0.5596 0.1210 0.033 Uiso calc R 1
C C6 0.7116(3) 0.6356(3) 0.20397(15) 0.0228(5) Uani d . 1
C C7 0.5314(3) 0.7071(3) 0.20373(15) 0.0237(5) Uani d . 1
H H7A 0.4585 0.7275 0.2582 0.028 Uiso calc R 1
C C8 0.4581(3) 0.7481(3) 0.12713(15) 0.0243(5) Uani d . 1
H H8A 0.3352 0.7963 0.1294 0.029 Uiso calc R 1
C C9 0.7918(3) 0.5959(3) 0.28440(15) 0.0233(5) Uani d . 1
H H9A 0.9078 0.5342 0.2838 0.028 Uiso calc R 1
C C10 0.6983(3) 0.6372(3) 0.50896(15) 0.0192(5) Uani d . 1
C C11 0.4078(3) 0.8006(3) 0.56342(14) 0.0197(5) Uani d . 1
C C12 0.4456(3) 0.8416(3) 0.64352(15) 0.0238(5) Uani d . 1
H H12A 0.5665 0.8206 0.6596 0.029 Uiso calc R 1
C C13 0.3054(3) 0.9129(3) 0.69930(15) 0.0252(5) Uani d . 1
H H13A 0.3288 0.9405 0.7545 0.030 Uiso calc R 1
C C14 0.1318(3) 0.9440(3) 0.67481(15) 0.0222(5) Uani d . 1
C C15 0.0938(3) 0.9098(3) 0.59467(16) 0.0236(5) Uani d . 1
H H15A -0.0260 0.9357 0.5780 0.028 Uiso calc R 1
C C16 0.2329(3) 0.8375(3) 0.53922(15) 0.0216(5) Uani d . 1
H H16A 0.2089 0.8124 0.4837 0.026 Uiso calc R 1

loop_
_atom_site_aniso_label
_atom_site_aniso_U_11
_atom_site_aniso_U_22
_atom_site_aniso_U_33
_atom_site_aniso_U_12
_atom_site_aniso_U_13
_atom_site_aniso_U_23
S1 0.0182(3) 0.0299(3) 0.0216(3) 0.0057(2) -0.0042(2) -0.0022(2)
N1 0.0336(12) 0.0515(14) 0.0196(11) 0.0033(10) -0.0035(9) -0.0031(9)
N2 0.0188(9) 0.0208(9) 0.0218(10) -0.0003(7) -0.0039(8) -0.0031(7)
N3 0.0162(9) 0.0227(10) 0.0242(10) 0.0040(7) -0.0039(8) -0.0033(8)
N4 0.0189(9) 0.0231(10) 0.0193(9) 0.0043(7) -0.0048(7) -0.0046(7)
N5 0.0262(11) 0.0239(10) 0.0319(12) 0.0013(8) 0.0039(9) -0.0062(8)
O1 0.0287(10) 0.0537(12) 0.0416(11) 0.0196(9) -0.0015(8) -0.0116(9)
O2 0.0366(10) 0.0493(12) 0.0273(10) 0.0017(8) 0.0041(8) -0.0155(8)
C1 0.0358(14) 0.0415(15) 0.0291(13) -0.0014(12) -0.0097(11) -0.0005(11)
C2 0.0460(16) 0.0522(17) 0.0212(13) 0.0016(13) -0.0041(11) -0.0048(11)
C3 0.0276(12) 0.0231(12) 0.0235(12) -0.0036(9) -0.0030(10) -0.0014(9)
C4 0.0289(13) 0.0299(12) 0.0224(12) 0.0007(10) 0.0012(10) -0.0078(10)
C5 0.0233(12) 0.0317(13) 0.0286(13) 0.0051(10) -0.0004(10) -0.0094(10)
C6 0.0227(11) 0.0213(11) 0.0244(12) 0.0007(9) -0.0024(9) -0.0054(9)
C7 0.0226(12) 0.0251(12) 0.0228(12) 0.0011(9) 0.0009(9) -0.0068(9)
C8 0.0227(12) 0.0232(11) 0.0267(12) 0.0006(9) -0.0028(9) -0.0039(9)
C9 0.0208(11) 0.0227(11) 0.0259(12) 0.0033(9) -0.0013(9) -0.0056(9)
C10 0.0158(10) 0.0168(10) 0.0244(11) -0.0020(8) -0.0015(9) -0.0037(8)
C11 0.0202(11) 0.0157(10) 0.0221(11) 0.0012(8) -0.0013(9) -0.0015(8)
C12 0.0214(11) 0.0255(12) 0.0257(12) 0.0037(9) -0.0065(9) -0.0055(9)
C13 0.0290(12) 0.0257(12) 0.0215(12) 0.0021(10) -0.0032(9) -0.0063(9)
C14 0.0220(11) 0.0172(11) 0.0251(12) 0.0020(9) 0.0021(9) -0.0026(9)
C15 0.0205(11) 0.0204(11) 0.0296(12) 0.0023(9) -0.0053(9) -0.0020(9)
C16 0.0208(11) 0.0223(11) 0.0227(11) 0.0022(9) -0.0050(9) -0.0048(9)

loop_
_atom_type_symbol
_atom_type_description
_atom_type_scat_dispersion_real
_atom_type_scat_dispersion_imag
_atom_type_scat_source
C C 0.0033 0.0016 'International Tables Vol C Tables 4.2.6.8 and 6.1.1.4'
H H 0.0000 0.0000 'International Tables Vol C Tables 4.2.6.8 and 6.1.1.4'
N N 0.0061 0.0033 'International Tables Vol C Tables 4.2.6.8 and 6.1.1.4'
O O 0.0106 0.0060 'International Tables Vol C Tables 4.2.6.8 and 6.1.1.4'
S S 0.1246 0.1234 'International Tables Vol C Tables 4.2.6.8 and 6.1.1.4'

loop_
_geom_angle_atom_site_label_1
_geom_angle_atom_site_label_2
_geom_angle_atom_site_label_3
_geom_angle
_geom_angle_publ_flag
C3 N1 C1 121.3(2) ?
C3 N1 C2 121.0(2) ?
C1 N1 C2 117.6(2) ?
C9 N2 N3 117.8(2) n
C10 N3 N2 119.0(2) n
C10 N3 H3A 120.5 ?
N2 N3 H3A 120.5 ?
C10 N4 C11 131.9(2) n
C10 N4 H4A 114.1 ?
C11 N4 H4A 114.1 ?
O1 N5 O2 123.6(2) ?
O1 N5 C14 118.2(2) ?
O2 N5 C14 118.2(2) ?
N1 C1 H1A 109.5 ?
N1 C1 H1B 109.5 ?
H1A C1 H1B 109.5 ?
N1 C1 H1C 109.5 ?
H1A C1 H1C 109.5 ?
H1B C1 H1C 109.5 ?
N1 C2 H2B 109.5 ?
N1 C2 H2C 109.5 ?
H2B C2 H2C 109.5 ?
N1 C2 H2D 109.5 ?
H2B C2 H2D 109.5 ?
H2C C2 H2D 109.5 ?
N1 C3 C4 122.2(2) ?
N1 C3 C8 121.0(2) ?
C4 C3 C8 116.8(2) ?
C5 C4 C3 121.0(2) ?
C5 C4 H4B 119.5 ?
C3 C4 H4B 119.5 ?
C4 C5 C6 121.9(2) ?
C4 C5 H5A 119.1 ?
C6 C5 H5A 119.1 ?
C5 C6 C7 117.4(2) ?
C5 C6 C9 120.8(2) ?
C7 C6 C9 121.8(2) ?
C8 C7 C6 121.5(2) ?
C8 C7 H7A 119.2 ?
C6 C7 H7A 119.2 ?
C7 C8 C3 121.5(2) ?
C7 C8 H8A 119.3 ?
C3 C8 H8A 119.3 ?
N2 C9 C6 120.4(2) n
N2 C9 H9A 119.8 ?
C6 C9 H9A 119.8 ?
N3 C10 N4 113.2(3) n
N3 C10 S1 120.3(2) n
N4 C10 S1 126.4(2) n
C16 C11 C12 119.9(2) ?
C16 C11 N4 115.66(19) ?
C12 C11 N4 124.3(2) ?
C13 C12 C11 119.2(2) ?
C13 C12 H12A 120.4 ?
C11 C12 H12A 120.4 ?
C14 C13 C12 119.8(2) ?
C14 C13 H13A 120.1 ?
C12 C13 H13A 120.1 ?
C13 C14 C15 121.8(2) ?
C13 C14 N5 119.8(2) ?
C15 C14 N5 118.4(2) ?
C14 C15 C16 118.5(2) ?
C14 C15 H15A 120.8 ?
C16 C15 H15A 120.8 ?
C15 C16 C11 120.8(2) ?
C15 C16 H16A 119.6 ?
C11 C16 H16A 119.6 ?

loop_
_geom_bond_atom_site_label_1
_geom_bond_atom_site_label_2
_geom_bond_distance
_geom_bond_publ_flag
S1 C10 1.672(2) n
N1 C3 1.356(3) ?
N1 C1 1.443(3) ?
N1 C2 1.450(3) ?
N2 C9 1.278(3) y
N2 N3 1.369(3) y
N3 C10 1.344(3) y
N3 H3A 0.8800 ?
N4 C10 1.351(3) y
N4 C11 1.393(3) y
N4 H4A 0.8800 ?
N5 O1 1.217(3) ?
N5 O2 1.227(3) ?
N5 C14 1.461(3) ?
C1 H1A 0.9800 ?
C1 H1B 0.9800 ?
C1 H1C 0.9800 ?
C2 H2B 0.9800 ?
C2 H2C 0.9800 ?
C2 H2D 0.9800 ?
C3 C4 1.408(3) ?
C3 C8 1.412(3) ?
C4 C5 1.371(3) ?
C4 H4B 0.9500 ?
C5 C6 1.392(3) ?
C5 H5A 0.9500 ?
C6 C7 1.399(3) ?
C6 C9 1.443(3) y
C7 C8 1.364(3) ?
C7 H7A 0.9500 ?
C8 H8A 0.9500 ?
C9 H9A 0.9500 ?
C11 C16 1.386(3) ?
C11 C12 1.390(3) ?
C12 C13 1.378(3) ?
C12 H12A 0.9500 ?
C13 C14 1.373(3) ?
C13 H13A 0.9500 ?
C14 C15 1.373(3) ?
C15 C16 1.374(3) ?
C15 H15A 0.9500 ?
C16 H16A 0.9500 ?

loop_
_geom_hbond_atom_site_label_D
_geom_hbond_atom_site_label_H
_geom_hbond_atom_site_label_A
_geom_hbond_site_symmetry_A
_geom_hbond_distance_DH
_geom_hbond_distance_HA
_geom_hbond_distance_DA
_geom_hbond_angle_DHA
N3 H3A S1 2_766 0.88 2.44 3.315(2) 170
N4 H4A N2 . 0.88 2.07 2.543(3) 113

loop_
_cod_related_entry_id
_cod_related_entry_database
_cod_related_entry_code
1 ChemSpider 21178105
